data_7213869
loop_
_publ_author_name
'Ding, Caixia'
'Rui, Xing'
'Wang, Cheng'
'Xie, Yongshu'

_publ_section_title
;
 Coordination polymers of a multipyridyl and pyrazolyl ligand with
 conformational flexibility: syntheses, structures and luminescence
;
_journal_issue 6
_journal_name_full CrystEngComm
_journal_page_first 1010
_journal_paper_doi 10.1039/c3ce42147c
_journal_volume 16
_journal_year 2014
_chemical_formula_sum 'C32 H24 Cl2 N10 Zn'
_chemical_formula_weight 684.88
_chemical_name_systematic
; 
 ? 
;
_space_group_IT_number 29
_symmetry_cell_setting orthorhombic
_symmetry_space_group_name_Hall 'P 2c -2ac'
_symmetry_space_group_name_H-M 'P c a 21'
_atom_sites_solution_hydrogens geom
_atom_sites_solution_primary direct
_atom_sites_solution_secondary difmap
_audit_creation_method SHELXL-97
_cell_angle_alpha 90.00
_cell_angle_beta 90.00
_cell_angle_gamma 90.00
_cell_formula_units_Z 4
_cell_length_a 19.6653(18)
_cell_length_b 11.3358(11)
_cell_length_c 14.1097(12)
_cell_measurement_reflns_used 2353
_cell_measurement_temperature 298(2)
_cell_measurement_theta_max 25.896
_cell_measurement_theta_min 2.532
_cell_volume 3145.4(5)
_computing_cell_refinement 'Bruker SMART'
_computing_data_collection 'Bruker SMART'
_computing_data_reduction 'Bruker SAINT'
_computing_molecular_graphics 'Bruker SHELXTL'
_computing_publication_material 'Bruker SHELXTL'
_computing_structure_refinement 'SHELXL-97 (Sheldrick, 1997)'
_computing_structure_solution 'SHELXS-97 (Sheldrick, 1990)'
_diffrn_ambient_temperature 298(2)
_diffrn_measured_fraction_theta_full 0.998
_diffrn_measured_fraction_theta_max 0.998
_diffrn_measurement_device_type 'CCD area detector'
_diffrn_measurement_method 'phi and omega scans'
_diffrn_radiation_monochromator graphite
_diffrn_radiation_source 'fine-focus sealed tube'
_diffrn_radiation_type MoK\a
_diffrn_radiation_wavelength 0.71073
_diffrn_reflns_av_R_equivalents 0.1117
_diffrn_reflns_av_sigmaI/netI 0.1299
_diffrn_reflns_limit_h_max 17
_diffrn_reflns_limit_h_min -23
_diffrn_reflns_limit_k_max 13
_diffrn_reflns_limit_k_min -13
_diffrn_reflns_limit_l_max 16
_diffrn_reflns_limit_l_min -14
_diffrn_reflns_number 14473
_diffrn_reflns_theta_full 25.02
_diffrn_reflns_theta_max 25.02
_diffrn_reflns_theta_min 2.53
_exptl_absorpt_coefficient_mu 0.991
_exptl_absorpt_correction_T_max 0.8903
_exptl_absorpt_correction_T_min 0.8189
_exptl_absorpt_correction_type multi-scan
_exptl_absorpt_process_details sadabs
_exptl_crystal_density_diffrn 1.446
_exptl_crystal_density_method 'not measured'
_exptl_crystal_F_000 1400
_exptl_crystal_size_max 0.21
_exptl_crystal_size_mid 0.14
_exptl_crystal_size_min 0.12
_refine_diff_density_max 0.651
_refine_diff_density_min -1.319
_refine_diff_density_rms 0.102
_refine_ls_abs_structure_details 'Flack H D (1983), Acta Cryst. A39, 876-881'
_refine_ls_abs_structure_Flack 0.02(4)
_refine_ls_extinction_method none
_refine_ls_goodness_of_fit_ref 1.051
_refine_ls_hydrogen_treatment constr
_refine_ls_matrix_type full
_refine_ls_number_parameters 406
_refine_ls_number_reflns 4768
_refine_ls_number_restraints 1
_refine_ls_restrained_S_all 1.051
_refine_ls_R_factor_all 0.1508
_refine_ls_R_factor_gt 0.0639
_refine_ls_shift/su_max 0.000
_refine_ls_shift/su_mean 0.000
_refine_ls_structure_factor_coef Fsqd
_refine_ls_weighting_details 'calc w=1/[\s^2^(Fo^2^)+(0.0319P)^2^+12.6529P] where P=(Fo^2^+2Fc^2^)/3'
_refine_ls_weighting_scheme calc
_refine_ls_wR_factor_gt 0.1382
_refine_ls_wR_factor_ref 0.1952
_reflns_number_gt 2466
_reflns_number_total 4768
_reflns_threshold_expression >2sigma(I)
_cod_data_source_file c3ce42147c.txt
_cod_data_source_block 120303i
_cod_depositor_comments
;
The following automatic conversions were performed:

'_symmetry_cell_setting' value 'Orthorhombic' changed to
'orthorhombic' according to
/usr/data/users/saulius/automatic-downloads/current/RSC/lib/dictionaries/cif_core.dic
dictionary named 'cif_core.dic' version 2.4.2 from 2011-04-26.

Automatic conversion script
Id: cif_fix_values 2281 2013-09-26 08:29:07Z andrius 
;
_cod_original_sg_symbol_H-M Pca2(1)
_cod_database_code 7213869

loop_
_symmetry_equiv_pos_as_xyz
'x, y, z'
'-x, -y, z+1/2'
'x+1/2, -y, z'
'-x+1/2, y, z+1/2'

loop_
_atom_site_label
_atom_site_type_symbol
_atom_site_fract_x
_atom_site_fract_y
_atom_site_fract_z
_atom_site_U_iso_or_equiv
_atom_site_adp_type
_atom_site_occupancy
_atom_site_symmetry_multiplicity
_atom_site_calc_flag
_atom_site_refinement_flags
Zn1 Zn 0.86766(6) 0.80805(11) 0.36820(12) 0.0499(4) Uani 1 1 d .
Cl1 Cl 0.90873(16) 0.6272(3) 0.3579(3) 0.0720(9) Uani 1 1 d .
Cl2 Cl 0.85698(16) 0.9052(3) 0.5061(2) 0.0629(9) Uani 1 1 d .
N1 N 0.4225(5) 0.4331(8) 0.0631(8) 0.057(3) Uani 1 1 d .
N2 N 0.5687(4) 0.8122(9) 0.2205(7) 0.043(2) Uani 1 1 d .
N3 N 0.3334(5) 0.5318(9) 0.1335(8) 0.057(3) Uani 1 1 d .
N4 N 0.2504(6) 0.6399(11) 0.2130(11) 0.075(4) Uani 1 1 d .
N5 N 0.1881(8) 0.6900(16) 0.2225(15) 0.117(6) Uani 1 1 d .
N6 N 0.4036(5) 0.2300(8) 0.0550(7) 0.049(2) Uani 1 1 d .
N7 N 0.3791(5) 0.0313(7) 0.0502(7) 0.052(3) Uani 1 1 d .
N8 N 0.3957(6) -0.0804(9) 0.0282(8) 0.069(3) Uani 1 1 d .
N9 N 0.7723(5) 0.8119(8) 0.3153(6) 0.046(2) Uani 1 1 d .
N10 N 0.9282(5) 0.9188(9) 0.2924(7) 0.054(3) Uani 1 1 d .
C1 C 0.4689(6) 0.5226(10) 0.0985(10) 0.048(3) Uani 1 1 d .
C2 C 0.4729(6) 0.6270(10) 0.0505(8) 0.051(3) Uani 1 1 d .
H2 H 0.4512 0.6351 -0.0077 0.061 Uiso 1 1 calc R
C3 C 0.5090(6) 0.7207(10) 0.0880(8) 0.047(3) Uani 1 1 d .
H3 H 0.5124 0.7913 0.0547 0.057 Uiso 1 1 calc R
C4 C 0.5400(6) 0.7087(10) 0.1750(9) 0.040(3) Uani 1 1 d .
C5 C 0.5388(6) 0.6012(11) 0.2212(9) 0.053(3) Uani 1 1 d .
H5 H 0.5621 0.5916 0.2780 0.064 Uiso 1 1 calc R
C6 C 0.5027(8) 0.5081(11) 0.1827(10) 0.064(4) Uani 1 1 d .
H6 H 0.5014 0.4358 0.2138 0.077 Uiso 1 1 calc R
C7 C 0.3524(6) 0.4579(10) 0.0643(11) 0.060(3) Uani 1 1 d .
C8 C 0.3081(8) 0.4157(12) -0.0048(12) 0.080(5) Uani 1 1 d .
H8 H 0.3229 0.3642 -0.0518 0.096 Uiso 1 1 calc R
C9 C 0.2415(9) 0.4533(13) -0.0008(16) 0.095(6) Uani 1 1 d .
H9 H 0.2109 0.4278 -0.0467 0.114 Uiso 1 1 calc R
C10 C 0.2185(8) 0.5296(15) 0.0716(16) 0.088(6) Uani 1 1 d .
H10 H 0.1737 0.5556 0.0756 0.106 Uiso 1 1 calc R
C11 C 0.2670(8) 0.5621(12) 0.1349(12) 0.067(4) Uani 1 1 d .
C12 C 0.1915(14) 0.749(2) 0.302(2) 0.148(11) Uani 1 1 d .
H12 H 0.1557 0.7946 0.3248 0.178 Uiso 1 1 calc R
C13 C 0.2535(13) 0.7389(16) 0.3490(19) 0.132(9) Uani 1 1 d .
H13 H 0.2672 0.7720 0.4062 0.158 Uiso 1 1 calc R
C14 C 0.2900(10) 0.6650(15) 0.2871(14) 0.096(6) Uani 1 1 d .
H14 H 0.3342 0.6381 0.2963 0.115 Uiso 1 1 calc R
C15 C 0.4482(7) 0.3199(11) 0.0455(11) 0.055(4) Uani 1 1 d .
C16 C 0.5154(7) 0.3029(12) 0.0181(10) 0.071(4) Uani 1 1 d .
H16 H 0.5450 0.3662 0.0111 0.085 Uiso 1 1 calc R
C17 C 0.5363(7) 0.1900(12) 0.0018(11) 0.078(5) Uani 1 1 d .
H17 H 0.5808 0.1765 -0.0174 0.093 Uiso 1 1 calc R
C18 C 0.4935(7) 0.0966(13) 0.0129(10) 0.062(4) Uani 1 1 d .
H18 H 0.5083 0.0192 0.0059 0.075 Uiso 1 1 calc R
C19 C 0.4269(6) 0.1231(10) 0.0351(8) 0.049(3) Uani 1 1 d .
C20 C 0.3402(7) -0.1431(12) 0.0528(11) 0.071(4) Uani 1 1 d .
H20 H 0.3367 -0.2245 0.0463 0.086 Uiso 1 1 calc R
C21 C 0.2883(7) -0.0711(12) 0.0893(10) 0.065(4) Uani 1 1 d .
H21 H 0.2459 -0.0938 0.1118 0.078 Uiso 1 1 calc R
C22 C 0.3144(7) 0.0388(12) 0.0841(10) 0.065(4) Uani 1 1 d .
H22 H 0.2919 0.1080 0.1008 0.078 Uiso 1 1 calc R
C23 C 0.7258(5) 0.8864(9) 0.3494(8) 0.048(3) Uani 1 1 d .
H23 H 0.7399 0.9402 0.3951 0.058 Uiso 1 1 calc R
C24 C 0.6592(5) 0.8896(11) 0.3221(8) 0.050(3) Uani 1 1 d .
H24 H 0.6292 0.9413 0.3517 0.060 Uiso 1 1 calc R
C25 C 0.6354(5) 0.8136(10) 0.2481(7) 0.038(2) Uani 1 1 d .
C26 C 0.6838(6) 0.7377(10) 0.2128(8) 0.046(3) Uani 1 1 d .
H26 H 0.6714 0.6851 0.1653 0.055 Uiso 1 1 calc R
C27 C 0.7497(5) 0.7367(9) 0.2450(9) 0.046(3) Uani 1 1 d .
H27 H 0.7802 0.6834 0.2185 0.055 Uiso 1 1 calc R
C28 C 0.9103(6) 1.0359(11) 0.2891(9) 0.056(3) Uani 1 1 d .
H28 H 0.8664 1.0569 0.3068 0.067 Uiso 1 1 calc R
C29 C 0.9547(6) 1.1243(10) 0.2608(9) 0.047(3) Uani 1 1 d .
H29 H 0.9394 1.2015 0.2546 0.056 Uiso 1 1 calc R
C30 C 1.0220(5) 1.0968(10) 0.2417(8) 0.039(3) Uani 1 1 d .
C31 C 1.0402(6) 0.9779(10) 0.2386(9) 0.051(3) Uani 1 1 d .
H31 H 1.0829 0.9546 0.2173 0.061 Uiso 1 1 calc R
C32 C 0.9923(6) 0.8950(10) 0.2683(8) 0.047(3) Uani 1 1 d .
H32 H 1.0062 0.8167 0.2716 0.057 Uiso 1 1 calc R

loop_
_atom_site_aniso_label
_atom_site_aniso_U_11
_atom_site_aniso_U_22
_atom_site_aniso_U_33
_atom_site_aniso_U_23
_atom_site_aniso_U_13
_atom_site_aniso_U_12
Zn1 0.0405(7) 0.0535(7) 0.0559(7) 0.0035(9) -0.0021(8) -0.0047(6)
Cl1 0.0638(19) 0.0621(18) 0.090(3) 0.002(2) 0.006(2) 0.0040(15)
Cl2 0.0568(19) 0.075(2) 0.0569(18) -0.0008(17) -0.0061(16) 0.0011(17)
N1 0.047(6) 0.044(6) 0.080(7) -0.009(6) -0.003(6) -0.008(5)
N2 0.023(5) 0.055(6) 0.051(6) -0.004(5) -0.002(4) -0.006(5)
N3 0.041(6) 0.044(6) 0.087(8) 0.010(6) -0.002(5) 0.005(5)
N4 0.046(7) 0.072(8) 0.106(11) 0.018(8) 0.015(7) 0.013(6)
N5 0.084(11) 0.111(13) 0.156(16) 0.009(12) 0.029(11) 0.043(10)
N6 0.052(6) 0.042(6) 0.053(6) -0.004(5) -0.004(5) -0.001(5)
N7 0.066(7) 0.032(5) 0.058(6) 0.003(5) -0.007(5) -0.001(5)
N8 0.076(8) 0.046(6) 0.084(9) -0.007(6) -0.004(6) 0.001(6)
N9 0.047(6) 0.039(5) 0.052(6) -0.004(5) 0.009(5) -0.001(5)
N10 0.034(6) 0.056(6) 0.071(7) -0.010(5) -0.001(5) 0.008(5)
C1 0.037(7) 0.045(7) 0.063(8) -0.006(7) -0.008(6) -0.005(6)
C2 0.060(8) 0.050(7) 0.042(7) -0.003(6) -0.003(6) -0.019(6)
C3 0.052(7) 0.044(7) 0.046(7) -0.005(6) -0.006(6) -0.011(6)
C4 0.028(6) 0.041(7) 0.050(7) -0.010(6) -0.003(5) -0.003(5)
C5 0.058(8) 0.060(8) 0.042(7) 0.002(6) -0.010(6) -0.017(7)
C6 0.088(11) 0.032(7) 0.073(10) 0.004(7) -0.006(8) -0.015(7)
C7 0.052(8) 0.039(7) 0.090(10) 0.004(8) -0.010(8) -0.007(6)
C8 0.079(11) 0.053(9) 0.108(13) 0.000(9) -0.040(10) -0.016(8)
C9 0.084(13) 0.053(9) 0.146(18) 0.022(12) -0.056(12) -0.012(9)
C10 0.047(9) 0.063(10) 0.155(18) 0.026(12) -0.024(11) -0.010(8)
C11 0.060(11) 0.041(7) 0.099(13) 0.030(8) 0.006(9) 0.008(7)
C12 0.15(2) 0.107(18) 0.19(3) 0.035(18) 0.06(2) 0.051(18)
C13 0.17(2) 0.091(13) 0.14(2) 0.000(15) 0.088(19) 0.028(14)
C14 0.084(13) 0.100(14) 0.104(15) 0.012(12) 0.028(11) 0.022(11)
C15 0.057(8) 0.035(7) 0.073(10) -0.007(7) 0.009(7) -0.006(6)
C16 0.054(8) 0.068(9) 0.091(11) -0.024(9) 0.014(7) -0.018(8)
C17 0.071(10) 0.064(9) 0.097(12) -0.027(9) 0.035(9) 0.000(8)
C18 0.070(10) 0.060(9) 0.057(8) 0.006(7) 0.000(8) -0.012(8)
C19 0.049(7) 0.049(8) 0.048(7) 0.002(6) 0.002(6) -0.011(6)
C20 0.075(10) 0.045(7) 0.093(11) 0.000(8) -0.004(9) -0.009(7)
C21 0.069(9) 0.055(8) 0.071(10) 0.013(8) -0.003(7) -0.012(7)
C22 0.057(9) 0.064(9) 0.075(10) 0.000(8) 0.010(7) 0.001(7)
C23 0.051(7) 0.047(6) 0.046(8) -0.006(6) -0.011(6) -0.013(5)
C24 0.026(6) 0.067(8) 0.058(7) -0.018(6) -0.001(5) 0.005(6)
C25 0.024(5) 0.046(6) 0.045(6) -0.001(6) 0.001(5) -0.001(5)
C26 0.046(7) 0.045(7) 0.046(7) -0.017(6) -0.002(5) 0.004(6)
C27 0.033(6) 0.042(6) 0.063(8) -0.012(6) 0.010(6) -0.006(5)
C28 0.041(7) 0.063(8) 0.064(8) 0.018(7) 0.002(6) 0.015(6)
C29 0.040(7) 0.043(7) 0.058(7) 0.012(6) -0.001(6) -0.005(6)
C30 0.026(6) 0.045(7) 0.047(7) 0.006(6) -0.008(5) -0.004(5)
C31 0.045(7) 0.049(7) 0.060(8) -0.006(7) 0.012(6) -0.003(6)
C32 0.048(7) 0.041(7) 0.053(7) 0.000(6) -0.001(6) -0.006(6)

loop_
_atom_type_symbol
_atom_type_description
_atom_type_scat_dispersion_real
_atom_type_scat_dispersion_imag
_atom_type_scat_source
C C 0.0033 0.0016 'International Tables Vol C Tables 4.2.6.8 and 6.1.1.4'
H H 0.0000 0.0000 'International Tables Vol C Tables 4.2.6.8 and 6.1.1.4'
N N 0.0061 0.0033 'International Tables Vol C Tables 4.2.6.8 and 6.1.1.4'
Cl Cl 0.1484 0.1585 'International Tables Vol C Tables 4.2.6.8 and 6.1.1.4'
Zn Zn 0.2839 1.4301 'International Tables Vol C Tables 4.2.6.8 and 6.1.1.4'

loop_
_geom_angle_atom_site_label_1
_geom_angle_atom_site_label_2
_geom_angle_atom_site_label_3
_geom_angle
_geom_angle_site_symmetry_1
_geom_angle_site_symmetry_3
N9 Zn1 N10 109.6(4) . .
N9 Zn1 Cl1 109.6(3) . .
N10 Zn1 Cl1 108.9(3) . .
N9 Zn1 Cl2 102.9(3) . .
N10 Zn1 Cl2 102.0(3) . .
Cl1 Zn1 Cl2 123.13(16) . .
C15 N1 C7 122.6(10) . .
C15 N1 C1 118.3(10) . .
C7 N1 C1 118.1(10) . .
C25 N2 C30 123.6(9) . 3_475
C25 N2 C4 120.6(9) . .
C30 N2 C4 115.5(8) 3_475 .
C7 N3 C11 116.1(12) . .
C14 N4 N5 111.1(16) . .
C14 N4 C11 126.4(13) . .
N5 N4 C11 122.2(16) . .
C12 N5 N4 105(2) . .
C19 N6 C15 116.3(10) . .
N8 N7 C22 111.6(10) . .
N8 N7 C19 119.7(11) . .
C22 N7 C19 128.7(10) . .
N7 N8 C20 103.9(11) . .
C23 N9 C27 115.4(10) . .
C23 N9 Zn1 121.1(8) . .
C27 N9 Zn1 123.4(7) . .
C32 N10 C28 115.4(10) . .
C32 N10 Zn1 124.2(8) . .
C28 N10 Zn1 117.6(8) . .
C2 C1 C6 120.4(11) . .
C2 C1 N1 118.1(11) . .
C6 C1 N1 121.2(11) . .
C1 C2 C3 120.4(11) . .
C1 C2 H2 119.8 . .
C3 C2 H2 119.8 . .
C4 C3 C2 119.4(11) . .
C4 C3 H3 120.3 . .
C2 C3 H3 120.3 . .
C3 C4 C5 120.1(11) . .
C3 C4 N2 119.1(10) . .
C5 C4 N2 120.7(11) . .
C4 C5 C6 119.7(12) . .
C4 C5 H5 120.1 . .
C6 C5 H5 120.1 . .
C1 C6 C5 119.8(11) . .
C1 C6 H6 120.1 . .
C5 C6 H6 120.1 . .
N3 C7 C8 123.4(13) . .
N3 C7 N1 114.1(11) . .
C8 C7 N1 122.4(14) . .
C9 C8 C7 117.4(16) . .
C9 C8 H8 121.3 . .
C7 C8 H8 121.3 . .
C8 C9 C10 121.5(15) . .
C8 C9 H9 119.3 . .
C10 C9 H9 119.3 . .
C11 C10 C9 114.6(15) . .
C11 C10 H10 122.7 . .
C9 C10 H10 122.7 . .
N3 C11 C10 126.9(17) . .
N3 C11 N4 112.6(13) . .
C10 C11 N4 120.4(15) . .
N5 C12 C13 114(2) . .
N5 C12 H12 122.9 . .
C13 C12 H12 122.9 . .
C12 C13 C14 102(3) . .
C12 C13 H13 129.2 . .
C14 C13 H13 129.2 . .
N4 C14 C13 108(2) . .
N4 C14 H14 125.8 . .
C13 C14 H14 125.8 . .
N6 C15 C16 122.6(12) . .
N6 C15 N1 116.1(11) . .
C16 C15 N1 121.3(12) . .
C17 C16 C15 117.6(12) . .
C17 C16 H16 121.2 . .
C15 C16 H16 121.2 . .
C18 C17 C16 121.6(13) . .
C18 C17 H17 119.2 . .
C16 C17 H17 119.2 . .
C17 C18 C19 116.3(13) . .
C17 C18 H18 121.9 . .
C19 C18 H18 121.9 . .
N6 C19 C18 125.2(11) . .
N6 C19 N7 114.2(10) . .
C18 C19 N7 120.2(11) . .
N8 C20 C21 112.1(12) . .
N8 C20 H20 124.0 . .
C21 C20 H20 124.0 . .
C22 C21 C20 103.9(12) . .
C22 C21 H21 128.0 . .
C20 C21 H21 128.0 . .
C21 C22 N7 108.4(12) . .
C21 C22 H22 125.8 . .
N7 C22 H22 125.8 . .
N9 C23 C24 125.0(10) . .
N9 C23 H23 117.5 . .
C24 C23 H23 117.5 . .
C23 C24 C25 120.2(10) . .
C23 C24 H24 119.9 . .
C25 C24 H24 119.9 . .
N2 C25 C26 123.6(10) . .
N2 C25 C24 121.9(9) . .
C26 C25 C24 114.4(9) . .
C27 C26 C25 122.6(10) . .
C27 C26 H26 118.7 . .
C25 C26 H26 118.7 . .
C26 C27 N9 122.4(10) . .
C26 C27 H27 118.8 . .
N9 C27 H27 118.8 . .
N10 C28 C29 123.1(11) . .
N10 C28 H28 118.5 . .
C29 C28 H28 118.5 . .
C30 C29 C28 119.6(11) . .
C30 C29 H29 120.2 . .
C28 C29 H29 120.2 . .
C29 C30 C31 117.9(11) . .
C29 C30 N2 119.8(10) . 3_575
C31 C30 N2 122.2(10) . 3_575
C30 C31 C32 117.9(11) . .
C30 C31 H31 121.0 . .
C32 C31 H31 121.0 . .
N10 C32 C31 125.3(11) . .
N10 C32 H32 117.3 . .
C31 C32 H32 117.3 . .

loop_
_geom_bond_atom_site_label_1
_geom_bond_atom_site_label_2
_geom_bond_distance
_geom_bond_site_symmetry_2
Zn1 N9 2.019(9) .
Zn1 N10 2.035(10) .
Zn1 Cl1 2.208(3) .
Zn1 Cl2 2.246(4) .
N1 C15 1.401(15) .
N1 C7 1.407(15) .
N1 C1 1.453(14) .
N2 C25 1.367(12) .
N2 C30 1.414(14) 3_475
N2 C4 1.452(14) .
N3 C7 1.339(16) .
N3 C11 1.349(16) .
N4 C14 1.33(2) .
N4 N5 1.358(17) .
N4 C11 1.45(2) .
N5 C12 1.31(3) .
N6 C19 1.325(14) .
N6 C15 1.351(14) .
N7 N8 1.343(13) .
N7 C22 1.363(15) .
N7 C19 1.419(13) .
N8 C20 1.348(16) .
N9 C23 1.333(13) .
N9 C27 1.382(13) .
N10 C32 1.332(13) .
N10 C28 1.373(14) .
C1 C2 1.365(16) .
C1 C6 1.372(16) .
C2 C3 1.384(14) .
C2 H2 0.9300 .
C3 C4 1.377(15) .
C3 H3 0.9300 .
C4 C5 1.382(16) .
C5 C6 1.383(16) .
C5 H5 0.9300 .
C6 H6 0.9300 .
C7 C8 1.393(18) .
C8 C9 1.38(2) .
C8 H8 0.9300 .
C9 C10 1.41(2) .
C9 H9 0.9300 .
C10 C11 1.36(2) .
C10 H10 0.9300 .
C12 C13 1.39(3) .
C12 H12 0.9300 .
C13 C14 1.41(2) .
C13 H13 0.9300 .
C14 H14 0.9300 .
C15 C16 1.390(18) .
C16 C17 1.364(16) .
C16 H16 0.9300 .
C17 C18 1.361(17) .
C17 H17 0.9300 .
C18 C19 1.379(17) .
C18 H18 0.9300 .
C20 C21 1.406(18) .
C20 H20 0.9300 .
C21 C22 1.349(17) .
C21 H21 0.9300 .
C22 H22 0.9300 .
C23 C24 1.367(14) .
C23 H23 0.9300 .
C24 C25 1.432(15) .
C24 H24 0.9300 .
C25 C26 1.376(14) .
C26 C27 1.373(14) .
C26 H26 0.9300 .
C27 H27 0.9300 .
C28 C29 1.388(15) .
C28 H28 0.9300 .
C29 C30 1.387(14) .
C29 H29 0.9300 .
C30 C31 1.394(15) .
C30 N2 1.414(14) 3_575
C31 C32 1.395(15) .
C31 H31 0.9300 .
C32 H32 0.9300 .

loop_
_geom_torsion_atom_site_label_1
_geom_torsion_atom_site_label_2
_geom_torsion_atom_site_label_3
_geom_torsion_atom_site_label_4
_geom_torsion
_geom_torsion_site_symmetry_1
_geom_torsion_site_symmetry_4
C14 N4 N5 C12 2(2) . .
C11 N4 N5 C12 177.6(16) . .
C22 N7 N8 C20 -2.3(14) . .
C19 N7 N8 C20 178.9(11) . .
N10 Zn1 N9 C23 -91.8(9) . .
Cl1 Zn1 N9 C23 148.7(8) . .
Cl2 Zn1 N9 C23 16.1(8) . .
N10 Zn1 N9 C27 90.5(9) . .
Cl1 Zn1 N9 C27 -29.0(9) . .
Cl2 Zn1 N9 C27 -161.6(8) . .
N9 Zn1 N10 C32 -140.3(9) . .
Cl1 Zn1 N10 C32 -20.4(10) . .
Cl2 Zn1 N10 C32 111.1(9) . .
N9 Zn1 N10 C28 59.2(9) . .
Cl1 Zn1 N10 C28 179.2(8) . .
Cl2 Zn1 N10 C28 -49.3(9) . .
C15 N1 C1 C2 126.5(13) . .
C7 N1 C1 C2 -64.7(16) . .
C15 N1 C1 C6 -60.0(19) . .
C7 N1 C1 C6 108.9(15) . .
C6 C1 C2 C3 -2(2) . .
N1 C1 C2 C3 171.2(11) . .
C1 C2 C3 C4 -1.2(18) . .
C2 C3 C4 C5 4.4(18) . .
C2 C3 C4 N2 -170.6(10) . .
C25 N2 C4 C3 -124.7(11) . .
C30 N2 C4 C3 61.2(15) 3_475 .
C25 N2 C4 C5 60.3(15) . .
C30 N2 C4 C5 -113.8(12) 3_475 .
C3 C4 C5 C6 -4.2(19) . .
N2 C4 C5 C6 170.8(11) . .
C2 C1 C6 C5 3(2) . .
N1 C1 C6 C5 -170.8(11) . .
C4 C5 C6 C1 1(2) . .
C11 N3 C7 C8 1.7(18) . .
C11 N3 C7 N1 177.3(11) . .
C15 N1 C7 N3 139.2(13) . .
C1 N1 C7 N3 -29.1(16) . .
C15 N1 C7 C8 -45(2) . .
C1 N1 C7 C8 146.5(13) . .
N3 C7 C8 C9 0(2) . .
N1 C7 C8 C9 -174.9(13) . .
C7 C8 C9 C10 -1(2) . .
C8 C9 C10 C11 0(2) . .
C7 N3 C11 C10 -3(2) . .
C7 N3 C11 N4 178.7(11) . .
C9 C10 C11 N3 2(2) . .
C9 C10 C11 N4 -179.8(13) . .
C14 N4 C11 N3 -12(2) . .
N5 N4 C11 N3 173.6(13) . .
C14 N4 C11 C10 169.6(15) . .
N5 N4 C11 C10 -5(2) . .
N4 N5 C12 C13 -2(3) . .
N5 C12 C13 C14 1(3) . .
N5 N4 C14 C13 -2(2) . .
C11 N4 C14 C13 -176.9(13) . .
C12 C13 C14 N4 1(2) . .
C19 N6 C15 C16 -1(2) . .
C19 N6 C15 N1 177.7(11) . .
C7 N1 C15 N6 -17(2) . .
C1 N1 C15 N6 151.0(12) . .
C7 N1 C15 C16 161.5(14) . .
C1 N1 C15 C16 -30(2) . .
N6 C15 C16 C17 -1(2) . .
N1 C15 C16 C17 -179.6(15) . .
C15 C16 C17 C18 -1(2) . .
C16 C17 C18 C19 4(2) . .
C15 N6 C19 C18 5.2(19) . .
C15 N6 C19 N7 177.3(10) . .
C17 C18 C19 N6 -7(2) . .
C17 C18 C19 N7 -178.5(13) . .
N8 N7 C19 N6 176.7(10) . .
C22 N7 C19 N6 -1.8(18) . .
N8 N7 C19 C18 -10.7(17) . .
C22 N7 C19 C18 170.8(13) . .
N7 N8 C20 C21 0.7(16) . .
N8 C20 C21 C22 1.1(18) . .
C20 C21 C22 N7 -2.5(16) . .
N8 N7 C22 C21 3.1(15) . .
C19 N7 C22 C21 -178.2(12) . .
C27 N9 C23 C24 2.3(16) . .
Zn1 N9 C23 C24 -175.5(9) . .
N9 C23 C24 C25 -3.6(18) . .
C30 N2 C25 C26 -167.0(11) 3_475 .
C4 N2 C25 C26 19.4(17) . .
C30 N2 C25 C24 17.8(17) 3_475 .
C4 N2 C25 C24 -155.8(11) . .
C23 C24 C25 N2 178.3(10) . .
C23 C24 C25 C26 2.7(16) . .
N2 C25 C26 C27 -176.6(11) . .
C24 C25 C26 C27 -1.1(17) . .
C25 C26 C27 N9 0.0(18) . .
C23 N9 C27 C26 -0.5(15) . .
Zn1 N9 C27 C26 177.3(9) . .
C32 N10 C28 C29 1.5(18) . .
Zn1 N10 C28 C29 163.6(10) . .
N10 C28 C29 C30 -5.3(19) . .
C28 C29 C30 C31 9.1(18) . .
C28 C29 C30 N2 -174.7(11) . 3_575
C29 C30 C31 C32 -9.2(18) . .
N2 C30 C31 C32 174.7(10) 3_575 .
C28 N10 C32 C31 -1.8(18) . .
Zn1 N10 C32 C31 -162.6(10) . .
C30 C31 C32 N10 5.9(19) . .
